data_7111322
loop_
_publ_author_name
'Yamaguchi, Yoshitaka'
'Kashiwabara, Taigo'
'Ogata, Kenichi'
'Miura, Yumiko'
'Nakamura, Yoshiyuki'
'Kobayashi, Kimiko'
'Ito, Takashi'

_publ_section_title
;
 Synthesis and reactivity of triethylborane adduct of N-heterocyclic
 carbene: versatile synthons for synthesis of N-heterocyclic carbene
 complexes
;
_journal_issue 19
_journal_name_full 'Chemical Communications'
_journal_page_first 2160
_journal_page_last 2161
_journal_paper_doi 10.1039/b405459h
_journal_year 2004
_chemical_formula_moiety 'C27 H39 B N2 '
_chemical_formula_sum 'C27 H39 B N2'
_chemical_formula_weight 402.43
_space_group_IT_number 19
_symmetry_cell_setting orthorhombic
_symmetry_Int_Tables_number 19
_symmetry_space_group_name_Hall 'P 2ac 2ab'
_symmetry_space_group_name_H-M 'P 21 21 21'
_audit_creation_date 'Tue Nov 25 20:41:04 2003'
_audit_creation_method 'by teXsan'
_cell_angle_alpha 90
_cell_angle_beta 90
_cell_angle_gamma 90
_cell_formula_units_Z 4
_cell_length_a 16.929(10)
_cell_length_b 17.29(1)
_cell_length_c 8.511(8)
_cell_measurement_reflns_used 25
_cell_measurement_temperature 173.2
_cell_measurement_theta_max 15.0
_cell_measurement_theta_min 14.1
_cell_volume 2491(3)
_computing_cell_refinement 'MSC/AFC Diffractometer Control'
_computing_data_collection 'MSC/AFC Diffractometer Control'
_computing_data_reduction 'teXsan Ver. 1.11'
_computing_publication_material 'teXsan Ver. 1.11'
_computing_structure_refinement 'teXsan Ver. 1.10'
_computing_structure_solution SIR92
_diffrn_measured_fraction_theta_full 0.9988
_diffrn_measured_fraction_theta_max 0.9988
_diffrn_measurement_device_type 'Rigaku AFC7R'
_diffrn_measurement_method \w-2\q
_diffrn_radiation_type 'Mo K\a'
_diffrn_radiation_wavelength 0.7107
_diffrn_reflns_limit_h_max 0
_diffrn_reflns_limit_h_min -21
_diffrn_reflns_limit_k_max 22
_diffrn_reflns_limit_k_min 0
_diffrn_reflns_limit_l_max 11
_diffrn_reflns_limit_l_min 0
_diffrn_reflns_number 4085
_diffrn_reflns_theta_full 27.50
_diffrn_reflns_theta_max 27.50
_diffrn_standards_decay_% 2.88
_diffrn_standards_interval_count 150
_diffrn_standards_number 3
_exptl_absorpt_coefficient_mu 0.061
_exptl_absorpt_correction_type none
_exptl_crystal_colour colorless
_exptl_crystal_density_diffrn 1.073
_exptl_crystal_density_method 'not measured'
_exptl_crystal_description prismatic
_exptl_crystal_size_max 0.300
_exptl_crystal_size_mid 0.250
_exptl_crystal_size_min 0.180
_refine_diff_density_max 0.26
_refine_diff_density_min -0.27
_refine_ls_abs_structure_Flack -21.9(4)
_refine_ls_extinction_method none
_refine_ls_goodness_of_fit_ref 1.464
_refine_ls_hydrogen_treatment noref
_refine_ls_number_parameters 272
_refine_ls_number_reflns 3219
_refine_ls_R_factor_gt 0.0618
_refine_ls_shift/su_max 0.0168
_refine_ls_structure_factor_coef Fsqd
_refine_ls_weighting_details 'w = 1/[\s^2^(Fo^2^) + (0.05000(Max(Fo^2^,0) + 2Fc^2^)/3)^2^]'
_refine_ls_weighting_scheme calc
_refine_ls_wR_factor_ref 0.1732
_reflns_number_gt 1869
_reflns_number_total 3239
_reflns_threshold_expression F^2^>2.0\s(F^2^)
_cod_data_source_file b405459hsup1.cif
_cod_data_source_block yama2b_IMesBEt3
_cod_original_cell_volume 2490(3)
_cod_original_sg_symbol_H-M 'P 21 21 21   '
_cod_original_formula_sum 'C27 H39 B N2 '
_cod_database_code 7111322

loop_
_symmetry_equiv_pos_as_xyz
x,y,z
1/2-x,-y,1/2+z
1/2+x,1/2-y,-z
-x,1/2+y,1/2-z

loop_
_atom_site_label
_atom_site_type_symbol
_atom_site_fract_x
_atom_site_fract_y
_atom_site_fract_z
_atom_site_U_iso_or_equiv
_atom_site_adp_type
_atom_site_occupancy
_atom_site_calc_flag
N(1) N 0.2919(2) 0.2562(2) 0.1845(3) 0.0244(6) Uani 1.00 d
N(2) N 0.1956(2) 0.1775(2) 0.2242(3) 0.0260(7) Uani 1.00 d
C(1) C 0.2415(2) 0.2326(2) 0.2978(4) 0.0227(7) Uani 1.00 d
C(2) C 0.2787(2) 0.2170(2) 0.0428(4) 0.0325(9) Uani 1.00 d
C(3) C 0.2191(2) 0.1685(2) 0.0678(4) 0.0335(9) Uani 1.00 d
C(4) C 0.3571(2) 0.3113(2) 0.1894(4) 0.0235(7) Uani 1.00 d
C(5) C 0.3423(2) 0.3870(2) 0.1368(4) 0.0274(8) Uani 1.00 d
C(6) C 0.4079(2) 0.4359(2) 0.1283(4) 0.0331(9) Uani 1.00 d
C(7) C 0.4825(2) 0.4137(2) 0.1689(4) 0.0355(9) Uani 1.00 d
C(8) C 0.4940(2) 0.3375(2) 0.2208(4) 0.0358(9) Uani 1.00 d
C(9) C 0.4316(2) 0.2853(2) 0.2271(4) 0.0295(8) Uani 1.00 d
C(10) C 0.2620(2) 0.4152(2) 0.0940(4) 0.0363(9) Uani 1.00 d
C(11) C 0.5529(3) 0.4670(3) 0.1513(6) 0.056(1) Uani 1.00 d
C(12) C 0.4464(2) 0.2019(2) 0.2728(5) 0.046(1) Uani 1.00 d
C(13) C 0.1355(2) 0.1272(2) 0.2879(4) 0.0266(8) Uani 1.00 d
C(14) C 0.0565(2) 0.1454(2) 0.2691(4) 0.0353(9) Uani 1.00 d
C(15) C 0.0010(2) 0.0947(3) 0.3271(5) 0.043(1) Uani 1.00 d
C(16) C 0.0221(2) 0.0250(3) 0.4010(5) 0.045(1) Uani 1.00 d
C(17) C 0.1014(2) 0.0070(2) 0.4114(5) 0.0379(10) Uani 1.00 d
C(18) C 0.1600(2) 0.0564(2) 0.3549(4) 0.0293(8) Uani 1.00 d
C(19) C 0.0302(2) 0.2170(2) 0.1846(5) 0.047(1) Uani 1.00 d
C(20) C -0.0409(3) -0.0273(3) 0.4653(6) 0.063(1) Uani 1.00 d
C(21) C 0.2454(2) 0.0321(2) 0.3575(5) 0.0362(10) Uani 1.00 d
C(22) C 0.2434(2) 0.1937(2) 0.6093(4) 0.0321(8) Uani 1.00 d
C(23) C 0.3286(2) 0.1661(2) 0.6360(5) 0.045(1) Uani 1.00 d
C(24) C 0.1381(2) 0.2929(2) 0.5017(4) 0.0322(9) Uani 1.00 d
C(25) C 0.1134(2) 0.3632(2) 0.4062(5) 0.043(1) Uani 1.00 d
C(26) C 0.2900(2) 0.3363(2) 0.5187(4) 0.0281(8) Uani 1.00 d
C(27) C 0.2783(2) 0.3708(2) 0.6847(4) 0.0339(9) Uani 1.00 d
B(1) B 0.2296(2) 0.2648(2) 0.4823(4) 0.0259(8) Uani 1.00 d
H(1) H 0.3070 0.2238 -0.0527 0.0390 Uiso 1.00 calc
H(2) H 0.1966 0.1341 -0.0068 0.0402 Uiso 1.00 calc
H(3) H 0.4001 0.4873 0.0922 0.0397 Uiso 1.00 calc
H(4) H 0.5452 0.3212 0.2521 0.0429 Uiso 1.00 calc
H(5) H 0.2478 0.4570 0.1607 0.0436 Uiso 1.00 calc
H(6) H 0.2620 0.4322 -0.0121 0.0436 Uiso 1.00 calc
H(7) H 0.2249 0.3743 0.1061 0.0436 Uiso 1.00 calc
H(8) H 0.5784 0.4726 0.2501 0.0674 Uiso 1.00 calc
H(9) H 0.5889 0.4455 0.0775 0.0674 Uiso 1.00 calc
H(10) H 0.5356 0.5161 0.1153 0.0674 Uiso 1.00 calc
H(11) H 0.3978 0.1745 0.2735 0.0550 Uiso 1.00 calc
H(12) H 0.4813 0.1788 0.1991 0.0550 Uiso 1.00 calc
H(13) H 0.4694 0.2001 0.3746 0.0550 Uiso 1.00 calc
H(14) H -0.0534 0.1073 0.3167 0.0521 Uiso 1.00 calc
H(15) H 0.1165 -0.0406 0.4586 0.0455 Uiso 1.00 calc
H(16) H 0.0751 0.2454 0.1507 0.0569 Uiso 1.00 calc
H(17) H -0.0008 0.2029 0.0960 0.0569 Uiso 1.00 calc
H(18) H -0.0005 0.2481 0.2535 0.0569 Uiso 1.00 calc
H(19) H -0.0913 -0.0050 0.4470 0.0754 Uiso 1.00 calc
H(20) H -0.0380 -0.0762 0.4146 0.0754 Uiso 1.00 calc
H(21) H -0.0332 -0.0339 0.5751 0.0754 Uiso 1.00 calc
H(22) H 0.2613 0.0228 0.4629 0.0435 Uiso 1.00 calc
H(23) H 0.2517 -0.0139 0.2977 0.0435 Uiso 1.00 calc
H(24) H 0.2771 0.0720 0.3136 0.0435 Uiso 1.00 calc
H(25) H 0.2137 0.1505 0.5735 0.0385 Uiso 1.00 calc
H(26) H 0.2233 0.2104 0.7078 0.0385 Uiso 1.00 calc
H(27) H 0.3288 0.1254 0.7112 0.0536 Uiso 1.00 calc
H(28) H 0.3500 0.1478 0.5398 0.0536 Uiso 1.00 calc
H(29) H 0.3597 0.2079 0.6737 0.0536 Uiso 1.00 calc
H(30) H 0.1296 0.3046 0.6095 0.0386 Uiso 1.00 calc
H(31) H 0.1051 0.2510 0.4718 0.0386 Uiso 1.00 calc
H(32) H 0.1445 0.4065 0.4360 0.0518 Uiso 1.00 calc
H(33) H 0.1209 0.3529 0.2976 0.0518 Uiso 1.00 calc
H(34) H 0.0592 0.3742 0.4253 0.0518 Uiso 1.00 calc
H(35) H 0.2813 0.3758 0.4432 0.0337 Uiso 1.00 calc
H(36) H 0.3427 0.3179 0.5101 0.0337 Uiso 1.00 calc
H(37) H 0.3150 0.4116 0.7006 0.0407 Uiso 1.00 calc
H(38) H 0.2260 0.3903 0.6941 0.0407 Uiso 1.00 calc
H(39) H 0.2867 0.3317 0.7613 0.0407 Uiso 1.00 calc

loop_
_atom_site_aniso_label
_atom_site_aniso_U_11
_atom_site_aniso_U_22
_atom_site_aniso_U_33
_atom_site_aniso_U_12
_atom_site_aniso_U_13
_atom_site_aniso_U_23
N(1) 0.031(1) 0.023(1) 0.019(1) -0.003(1) -0.004(1) -0.001(1)
N(2) 0.032(1) 0.025(1) 0.021(1) 0.000(1) -0.001(1) -0.004(1)
C(1) 0.027(2) 0.017(1) 0.024(1) 0.006(1) -0.002(1) 0.001(1)
C(2) 0.050(2) 0.031(2) 0.016(1) 0.001(1) 0.002(1) -0.004(1)
C(3) 0.049(2) 0.031(2) 0.021(1) 0.002(1) -0.001(1) -0.010(1)
C(4) 0.031(1) 0.022(1) 0.018(1) -0.003(1) 0.005(1) 0.000(1)
C(5) 0.044(2) 0.022(1) 0.017(2) -0.001(1) 0.006(1) 0.002(1)
C(6) 0.048(2) 0.018(2) 0.034(2) -0.001(1) 0.010(2) 0.002(1)
C(7) 0.042(2) 0.033(2) 0.031(2) -0.008(1) 0.012(2) -0.006(2)
C(8) 0.034(2) 0.037(2) 0.036(2) -0.001(1) 0.002(2) -0.002(2)
C(9) 0.037(1) 0.029(2) 0.022(2) 0.002(1) 0.004(1) 0.001(1)
C(10) 0.047(2) 0.027(2) 0.034(2) 0.004(2) 0.004(2) 0.006(2)
C(11) 0.050(3) 0.055(3) 0.063(3) -0.020(2) 0.011(2) -0.009(2)
C(12) 0.043(2) 0.034(2) 0.060(3) 0.009(2) -0.003(2) 0.012(2)
C(13) 0.029(1) 0.024(1) 0.026(2) -0.002(1) 0.000(1) -0.010(1)
C(14) 0.031(1) 0.043(2) 0.032(2) 0.001(1) -0.005(1) -0.016(1)
C(15) 0.025(2) 0.055(2) 0.050(2) -0.007(1) 0.000(2) -0.020(2)
C(16) 0.041(2) 0.055(2) 0.039(2) -0.021(2) 0.001(2) -0.014(2)
C(17) 0.045(2) 0.028(2) 0.040(2) -0.009(1) 0.002(2) -0.007(2)
C(18) 0.036(2) 0.024(2) 0.027(2) -0.003(1) 0.000(1) -0.005(1)
C(19) 0.046(2) 0.051(2) 0.046(2) 0.014(2) -0.013(2) -0.008(2)
C(20) 0.061(3) 0.066(3) 0.061(3) -0.035(2) 0.013(2) -0.011(3)
C(21) 0.039(2) 0.026(2) 0.044(2) 0.002(2) 0.004(2) 0.003(2)
C(22) 0.050(2) 0.026(2) 0.021(2) -0.011(2) -0.003(2) 0.002(1)
C(23) 0.059(2) 0.037(2) 0.037(2) 0.000(2) -0.012(2) 0.007(2)
C(24) 0.036(2) 0.035(2) 0.026(2) -0.007(1) 0.005(2) -0.009(1)
C(25) 0.045(2) 0.034(2) 0.049(2) 0.007(2) 0.002(2) -0.008(2)
C(26) 0.039(2) 0.024(2) 0.021(1) -0.003(1) 0.003(1) 0.001(1)
C(27) 0.049(2) 0.024(2) 0.028(2) -0.004(2) 0.002(2) -0.003(1)
B(1) 0.037(2) 0.022(2) 0.018(1) -0.004(1) -0.004(2) -0.001(1)

loop_
_atom_type_symbol
_atom_type_description
_atom_type_scat_dispersion_real
_atom_type_scat_dispersion_imag
_atom_type_scat_source
C C 0.003 0.002
;International Tables for Crystallography
(1992, Vol. C, Tables 4.2.6.8 and 6.1.1.1)
;
H H 0.000 0.000
;International Tables for Crystallography
(1992, Vol. C, Table 6.1.1.2)
;
B B 0.001 0.001
;International Tables for Crystallography
(1992, Vol. C, Tables 4.2.6.8 and 6.1.1.1)
;
N N 0.006 0.003
;International Tables for Crystallography
(1992, Vol. C, Tables 4.2.6.8 and 6.1.1.1)
;

loop_
_geom_angle_atom_site_label_1
_geom_angle_atom_site_label_2
_geom_angle_atom_site_label_3
_geom_angle
_geom_angle_publ_flag
C(1) N(1) C(2) 111.6(3) yes
C(1) N(1) C(4) 130.9(3) yes
C(2) N(1) C(4) 117.4(3) yes
C(1) N(2) C(3) 110.4(3) yes
C(1) N(2) C(13) 129.9(3) yes
C(3) N(2) C(13) 119.4(3) yes
N(1) C(1) N(2) 103.9(3) yes
N(1) C(1) B(1) 130.0(3) yes
N(2) C(1) B(1) 125.9(3) yes
N(1) C(2) C(3) 106.7(3) yes
N(1) C(2) H(1) 126.7 no
C(3) C(2) H(1) 126.7 no
N(2) C(3) C(2) 107.4(3) yes
N(2) C(3) H(2) 126.3 no
C(2) C(3) H(2) 126.3 no
N(1) C(4) C(5) 117.6(3) yes
N(1) C(4) C(9) 119.2(3) yes
C(5) C(4) C(9) 122.8(4) yes
C(4) C(5) C(6) 115.9(4) yes
C(4) C(5) C(10) 123.0(4) yes
C(6) C(5) C(10) 121.1(4) yes
C(5) C(6) C(7) 123.6(4) yes
C(5) C(6) H(3) 118.2 no
C(7) C(6) H(3) 118.2 no
C(6) C(7) C(8) 118.1(4) yes
C(6) C(7) C(11) 122.2(4) yes
C(8) C(7) C(11) 119.6(4) yes
C(7) C(8) C(9) 121.1(4) yes
C(7) C(8) H(4) 119.4 no
C(9) C(8) H(4) 119.4 no
C(4) C(9) C(8) 118.4(4) yes
C(4) C(9) C(12) 121.5(4) yes
C(8) C(9) C(12) 120.2(4) yes
C(5) C(10) H(5) 109.5 no
C(5) C(10) H(6) 109.5 no
C(5) C(10) H(7) 109.5 no
H(5) C(10) H(6) 109.5 no
H(5) C(10) H(7) 109.5 no
H(6) C(10) H(7) 109.5 no
C(7) C(11) H(8) 109.5 no
C(7) C(11) H(9) 109.5 no
C(7) C(11) H(10) 109.5 no
H(8) C(11) H(9) 109.5 no
H(8) C(11) H(10) 109.5 no
H(9) C(11) H(10) 109.5 no
C(9) C(12) H(11) 109.5 no
C(9) C(12) H(12) 109.5 no
C(9) C(12) H(13) 109.5 no
H(11) C(12) H(12) 109.5 no
H(11) C(12) H(13) 109.5 no
H(12) C(12) H(13) 109.5 no
N(2) C(13) C(14) 120.0(4) yes
N(2) C(13) C(18) 117.9(4) yes
C(14) C(13) C(18) 121.8(4) yes
C(13) C(14) C(15) 118.2(4) yes
C(13) C(14) C(19) 122.1(4) yes
C(15) C(14) C(19) 119.6(4) yes
C(14) C(15) C(16) 122.2(4) yes
C(14) C(15) H(14) 118.9 no
C(16) C(15) H(14) 118.9 no
C(15) C(16) C(17) 118.0(4) yes
C(15) C(16) C(20) 120.0(5) yes
C(17) C(16) C(20) 122.1(5) yes
C(16) C(17) C(18) 122.1(4) yes
C(16) C(17) H(15) 119.0 no
C(18) C(17) H(15) 119.0 no
C(13) C(18) C(17) 117.5(4) yes
C(13) C(18) C(21) 122.0(4) yes
C(17) C(18) C(21) 120.4(4) yes
C(14) C(19) H(16) 109.5 no
C(14) C(19) H(17) 109.5 no
C(14) C(19) H(18) 109.5 no
H(16) C(19) H(17) 109.5 no
H(16) C(19) H(18) 109.5 no
H(17) C(19) H(18) 109.5 no
C(16) C(20) H(19) 109.5 no
C(16) C(20) H(20) 109.5 no
C(16) C(20) H(21) 109.5 no
H(19) C(20) H(20) 109.5 no
H(19) C(20) H(21) 109.5 no
H(20) C(20) H(21) 109.5 no
C(18) C(21) H(22) 109.5 no
C(18) C(21) H(23) 109.5 no
C(18) C(21) H(24) 109.5 no
H(22) C(21) H(23) 109.5 no
H(22) C(21) H(24) 109.5 no
H(23) C(21) H(24) 109.5 no
C(23) C(22) B(1) 117.4(3) yes
C(23) C(22) H(25) 107.5 no
C(23) C(22) H(26) 107.4 no
B(1) C(22) H(25) 107.5 no
B(1) C(22) H(26) 107.4 no
H(25) C(22) H(26) 109.5 no
C(22) C(23) H(27) 109.5 no
C(22) C(23) H(28) 109.5 no
C(22) C(23) H(29) 109.5 no
H(27) C(23) H(28) 109.5 no
H(27) C(23) H(29) 109.5 no
H(28) C(23) H(29) 109.5 no
C(25) C(24) B(1) 116.4(4) yes
C(25) C(24) H(30) 107.7 no
C(25) C(24) H(31) 107.7 no
B(1) C(24) H(30) 107.7 no
B(1) C(24) H(31) 107.7 no
H(30) C(24) H(31) 109.5 no
C(24) C(25) H(32) 109.5 no
C(24) C(25) H(33) 109.5 no
C(24) C(25) H(34) 109.5 no
H(32) C(25) H(33) 109.5 no
H(32) C(25) H(34) 109.5 no
H(33) C(25) H(34) 109.5 no
C(27) C(26) B(1) 112.7(3) yes
C(27) C(26) H(35) 108.7 no
C(27) C(26) H(36) 108.7 no
B(1) C(26) H(35) 108.7 no
B(1) C(26) H(36) 108.7 no
H(35) C(26) H(36) 109.5 no
C(26) C(27) H(37) 109.5 no
C(26) C(27) H(38) 109.5 no
C(26) C(27) H(39) 109.5 no
H(37) C(27) H(38) 109.5 no
H(37) C(27) H(39) 109.5 no
H(38) C(27) H(39) 109.5 no
C(1) B(1) C(22) 110.4(3) yes
C(1) B(1) C(24) 107.9(3) yes
C(1) B(1) C(26) 110.7(3) yes
C(22) B(1) C(24) 106.8(3) yes
C(22) B(1) C(26) 110.5(3) yes
C(24) B(1) C(26) 110.5(3) yes

loop_
_geom_bond_atom_site_label_1
_geom_bond_atom_site_label_2
_geom_bond_distance
_geom_bond_publ_flag
N(1) C(1) 1.351(5) yes
N(1) C(2) 1.401(5) yes
N(1) C(4) 1.459(5) yes
N(2) C(1) 1.378(5) yes
N(2) C(3) 1.398(5) yes
N(2) C(13) 1.444(5) yes
C(1) B(1) 1.678(6) yes
C(2) C(3) 1.329(6) yes
C(2) H(1) 0.950 no
C(3) H(2) 0.950 no
C(4) C(5) 1.407(5) yes
C(4) C(9) 1.377(6) yes
C(5) C(6) 1.397(6) yes
C(5) C(10) 1.489(6) yes
C(6) C(7) 1.365(6) yes
C(6) H(3) 0.950 no
C(7) C(8) 1.404(6) yes
C(7) C(11) 1.512(6) yes
C(8) C(9) 1.389(6) yes
C(8) H(4) 0.950 no
C(9) C(12) 1.513(6) yes
C(10) H(5) 0.950 no
C(10) H(6) 0.950 no
C(10) H(7) 0.950 no
C(11) H(8) 0.950 no
C(11) H(9) 0.950 no
C(11) H(10) 0.950 no
C(12) H(11) 0.950 no
C(12) H(12) 0.950 no
C(12) H(13) 0.950 no
C(13) C(14) 1.384(6) yes
C(13) C(18) 1.412(6) yes
C(14) C(15) 1.377(7) yes
C(14) C(19) 1.499(7) yes
C(15) C(16) 1.405(7) yes
C(15) H(14) 0.950 no
C(16) C(17) 1.382(7) yes
C(16) C(20) 1.502(7) yes
C(17) C(18) 1.394(6) yes
C(17) H(15) 0.950 no
C(18) C(21) 1.507(6) yes
C(19) H(16) 0.950 no
C(19) H(17) 0.950 no
C(19) H(18) 0.950 no
C(20) H(19) 0.950 no
C(20) H(20) 0.950 no
C(20) H(21) 0.950 no
C(21) H(22) 0.950 no
C(21) H(23) 0.950 no
C(21) H(24) 0.950 no
C(22) C(23) 1.536(7) yes
C(22) B(1) 1.653(6) yes
C(22) H(25) 0.950 no
C(22) H(26) 0.950 no
C(23) H(27) 0.950 no
C(23) H(28) 0.950 no
C(23) H(29) 0.950 no
C(24) C(25) 1.521(6) yes
C(24) B(1) 1.632(7) yes
C(24) H(30) 0.950 no
C(24) H(31) 0.950 no
C(25) H(32) 0.950 no
C(25) H(33) 0.950 no
C(25) H(34) 0.950 no
C(26) C(27) 1.546(6) yes
C(26) B(1) 1.633(6) yes
C(26) H(35) 0.950 no
C(26) H(36) 0.950 no
C(27) H(37) 0.950 no
C(27) H(38) 0.950 no
C(27) H(39) 0.950 no

loop_
_geom_contact_atom_site_label_1
_geom_contact_atom_site_label_2
_geom_contact_distance
_geom_contact_site_symmetry_2
C(10) C(27) 3.578(6) 1_554
C(11) C(21) 3.596(7) 4_655

loop_
_geom_torsion_atom_site_label_1
_geom_torsion_atom_site_label_2
_geom_torsion_atom_site_label_3
_geom_torsion_atom_site_label_4
_geom_torsion
_geom_torsion_publ_flag
N(1) C(1) N(2) C(3) 0.2(4) yes
N(1) C(1) N(2) C(13) 174.5(4) yes
N(1) C(1) B(1) C(22) -121.8(4) yes
N(1) C(1) B(1) C(24) 121.9(4) yes
N(1) C(1) B(1) C(26) 0.9(5) yes
N(1) C(2) C(3) N(2) -0.1(5) yes
N(1) C(4) C(5) C(6) -173.8(3) yes
N(1) C(4) C(5) C(10) 6.9(5) yes
N(1) C(4) C(9) C(8) 175.7(4) yes
N(1) C(4) C(9) C(12) -3.6(6) yes
N(2) C(1) N(1) C(2) -0.2(4) yes
N(2) C(1) N(1) C(4) -177.3(3) yes
N(2) C(1) B(1) C(22) 63.3(5) yes
N(2) C(1) B(1) C(24) -53.1(5) yes
N(2) C(1) B(1) C(26) -174.1(3) yes
N(2) C(13) C(14) C(15) 177.9(4) yes
N(2) C(13) C(14) C(19) -0.4(6) yes
N(2) C(13) C(18) C(17) -177.9(4) yes
N(2) C(13) C(18) C(21) -1.5(6) yes
C(1) N(1) C(2) C(3) 0.2(5) yes
C(1) N(1) C(4) C(5) -97.9(5) yes
C(1) N(1) C(4) C(9) 89.5(5) yes
C(1) N(2) C(3) C(2) 0.0(5) yes
C(1) N(2) C(13) C(14) 100.3(5) yes
C(1) N(2) C(13) C(18) -85.8(5) yes
C(1) B(1) C(22) C(23) 73.4(4) yes
C(1) B(1) C(24) C(25) -66.6(4) yes
C(1) B(1) C(26) C(27) 177.0(3) yes
C(2) N(1) C(1) B(1) -176.0(4) yes
C(2) N(1) C(4) C(5) 85.2(4) yes
C(2) N(1) C(4) C(9) -87.4(4) yes
C(2) C(3) N(2) C(13) -175.1(4) yes
C(3) N(2) C(1) B(1) 176.2(3) yes
C(3) N(2) C(13) C(14) -85.8(5) yes
C(3) N(2) C(13) C(18) 88.2(5) yes
C(3) C(2) N(1) C(4) 177.7(3) yes
C(4) N(1) C(1) B(1) 7.0(6) yes
C(4) C(5) C(6) C(7) -0.6(6) yes
C(4) C(9) C(8) C(7) -3.5(6) yes
C(5) C(4) C(9) C(8) 3.5(6) yes
C(5) C(4) C(9) C(12) -175.8(4) yes
C(5) C(6) C(7) C(8) 0.6(7) yes
C(5) C(6) C(7) C(11) 177.2(4) yes
C(6) C(5) C(4) C(9) -1.5(6) yes
C(6) C(7) C(8) C(9) 1.6(7) yes
C(7) C(6) C(5) C(10) 178.7(4) yes
C(7) C(8) C(9) C(12) 175.8(4) yes
C(9) C(4) C(5) C(10) 179.2(4) yes
C(9) C(8) C(7) C(11) -175.1(4) yes
C(13) N(2) C(1) B(1) -9.5(6) yes
C(13) C(14) C(15) C(16) -1.3(7) yes
C(13) C(18) C(17) C(16) 1.0(7) yes
C(14) C(13) C(18) C(17) -4.1(6) yes
C(14) C(13) C(18) C(21) 172.3(4) yes
C(14) C(15) C(16) C(17) -1.6(7) yes
C(14) C(15) C(16) C(20) 178.6(5) yes
C(15) C(14) C(13) C(18) 4.2(6) yes
C(15) C(16) C(17) C(18) 1.7(7) yes
C(16) C(15) C(14) C(19) 177.1(4) yes
C(16) C(17) C(18) C(21) -175.5(4) yes
C(18) C(13) C(14) C(19) -174.1(4) yes
C(18) C(17) C(16) C(20) -178.5(5) yes
C(22) B(1) C(24) C(25) 174.8(3) yes
C(22) B(1) C(26) C(27) -60.4(4) yes
C(23) C(22) B(1) C(24) -169.5(4) yes
C(23) C(22) B(1) C(26) -49.4(5) yes
C(24) B(1) C(26) C(27) 57.6(4) yes
C(25) C(24) B(1) C(26) 54.6(4) yes
C(25) C(24) B(1) C(26) 54.6(4) yes
